data_1565442
loop_
_publ_author_name
'Stones, Maryanne K.'
'Sullivan, Ryan J.'
'Soldatov, Dmitriy V.'
'Schlaf, Marcel'

_publ_section_title
;
 Synthesis and characterization of novel tetradentate ruthenium complexes
 of a pyridine-o-phenylenediamine based chelate ligand
;
_journal_name_full 'Inorganica Chimica Acta'
_journal_page_first 119391
_journal_paper_doi 10.1016/j.ica.2019.119391
_journal_volume 502
_journal_year 2020
_chemical_formula_moiety 'C22 H24 N6 Ru, 2(C F3 O3 S)'
_chemical_formula_sum 'C24 H24 F6 N6 O6 Ru S2'
_chemical_formula_weight 771.68
_chemical_name_common '[Ru(MeCN)2(L)](CF3SO3)2'
_chemical_name_systematic
;
 (N,N'-Bis(2-pyridylmethyl)-o-phenylenediamine)-bis(acetonitrile)-
ruthenium(II) bis(triflate)
;
_space_group_crystal_system monoclinic
_space_group_IT_number 14
_space_group_name_Hall '-P 2yn'
_space_group_name_H-M_alt 'P 1 21/n 1'
_atom_sites_solution_hydrogens geom
_audit_creation_method SHELXL-2013
_cell_angle_alpha 90
_cell_angle_beta 91.8736(9)
_cell_angle_gamma 90
_cell_formula_units_Z 12
_cell_length_a 9.93854(9)
_cell_length_b 51.3735(5)
_cell_length_c 17.6187(2)
_cell_measurement_reflns_used 58483
_cell_measurement_temperature 150(2)
_cell_measurement_theta_max 30.8070
_cell_measurement_theta_min 2.8200
_cell_volume 8990.90(16)
_computing_cell_refinement
;
CrysAlisPro, Agilent Technologies,
Version 1.171.36.28 (release 01-02-2013 CrysAlis171 .NET)
(compiled Feb  1 2013,16:14:44)
;
_computing_data_collection
;
CrysAlisPro, Agilent Technologies,
Version 1.171.36.28 (release 01-02-2013 CrysAlis171 .NET)
(compiled Feb  1 2013,16:14:44)
;
_computing_data_reduction
;
CrysAlisPro, Agilent Technologies,
Version 1.171.36.28 (release 01-02-2013 CrysAlis171 .NET)
(compiled Feb  1 2013,16:14:44)
;
_computing_structure_refinement 'SHELXL-2013 (Sheldrick, 2013)'
_computing_structure_solution SHELXS
_diffrn_ambient_temperature 150(2)
_diffrn_detector_area_resol_mean 10.3693
_diffrn_measured_fraction_theta_full 0.998
_diffrn_measured_fraction_theta_max 0.999
_diffrn_measurement_device_type 'SuperNova, Dual, Cu at zero, Atlas'
_diffrn_measurement_method '\w scans'
_diffrn_radiation_type MoK\a
_diffrn_radiation_wavelength 0.71073
_diffrn_reflns_av_R_equivalents 0.0514
_diffrn_reflns_av_unetI/netI 0.0303
_diffrn_reflns_Laue_measured_fraction_full 0.998
_diffrn_reflns_Laue_measured_fraction_max 0.999
_diffrn_reflns_limit_h_max 14
_diffrn_reflns_limit_h_min -14
_diffrn_reflns_limit_k_max 73
_diffrn_reflns_limit_k_min -73
_diffrn_reflns_limit_l_max 25
_diffrn_reflns_limit_l_min -25
_diffrn_reflns_number 193657
_diffrn_reflns_point_group_measured_fraction_full 0.998
_diffrn_reflns_point_group_measured_fraction_max 0.999
_diffrn_reflns_theta_full 25.242
_diffrn_reflns_theta_max 30.508
_diffrn_reflns_theta_min 2.667
_diffrn_source 'SuperNova (Mo) X-ray Source'
_exptl_absorpt_coefficient_mu 0.750
_exptl_absorpt_correction_T_max 1.00000
_exptl_absorpt_correction_T_min 0.82090
_exptl_absorpt_correction_type multi-scan
_exptl_absorpt_process_details
;
CrysAlisPro, Agilent Technologies,
Version 1.171.36.28 (release 01-02-2013 CrysAlis171 .NET)
(compiled Feb  1 2013,16:14:44)
Empirical absorption correction using spherical harmonics,
 implemented in SCALE3 ABSPACK scaling algorithm.
;
_exptl_crystal_colour red
_exptl_crystal_density_diffrn 1.710
_exptl_crystal_description prism
_exptl_crystal_F_000 4656
_exptl_crystal_size_max 0.500
_exptl_crystal_size_mid 0.300
_exptl_crystal_size_min 0.300
_refine_diff_density_max 1.177
_refine_diff_density_min -1.929
_refine_diff_density_rms 0.116
_refine_ls_extinction_coef .
_refine_ls_extinction_method none
_refine_ls_goodness_of_fit_ref 1.370
_refine_ls_hydrogen_treatment constr
_refine_ls_matrix_type full
_refine_ls_number_parameters 1368
_refine_ls_number_reflns 27420
_refine_ls_number_restraints 0
_refine_ls_restrained_S_all 1.370
_refine_ls_R_factor_all 0.0758
_refine_ls_R_factor_gt 0.0719
_refine_ls_shift/su_max 0.002
_refine_ls_shift/su_mean 0.000
_refine_ls_structure_factor_coef Fsqd
_refine_ls_weighting_details 'w=1/[\s^2^(Fo^2^)+38.9619P] where P=(Fo^2^+2Fc^2^)/3'
_refine_ls_weighting_scheme calc
_refine_ls_wR_factor_gt 0.1290
_refine_ls_wR_factor_ref 0.1302
_reflns_Friedel_coverage 0.000
_reflns_Friedel_fraction_full .
_reflns_Friedel_fraction_max .
_reflns_number_gt 25723
_reflns_number_total 27420
_reflns_threshold_expression 'I > 2\s(I)'
_cod_data_source_file ICA-2020-502-119391.cif
_cod_data_source_block 1
_cod_original_sg_symbol_H-M 'P 21/n'
_cod_database_code 1565442
_shelx_space_group_comment
;
The symmetry employed for this shelxl refinement is uniquely defined
by the following loop, which should always be used as a source of
symmetry information in preference to the above space-group names.
They are only intended as comments.
;
_shelx_estimated_absorpt_t_min 0.706
_shelx_estimated_absorpt_t_max 0.806
_shelxl_version_number 2013-4

loop_
_space_group_symop_operation_xyz
'x, y, z'
'-x+1/2, y+1/2, -z+1/2'
'-x, -y, -z'
'x-1/2, -y-1/2, z-1/2'

loop_
_atom_site_label
_atom_site_type_symbol
_atom_site_fract_x
_atom_site_fract_y
_atom_site_fract_z
_atom_site_U_iso_or_equiv
_atom_site_adp_type
_atom_site_occupancy
_atom_site_site_symmetry_order
_atom_site_calc_flag
_atom_site_refinement_flags_posn
_atom_site_refinement_flags_adp
_atom_site_refinement_flags_occupancy
_atom_site_disorder_assembly
_atom_site_disorder_group
C1A C 0.0459(5) 0.32759(9) 0.8612(2) 0.0284(9) Uani 1 1 d . . . . .
C2A C -0.0315(6) 0.30369(10) 0.8558(3) 0.0470(14) Uani 1 1 d . . . . .
H2AA H -0.1007 0.3053 0.8152 0.071 Uiso 1 1 calc R U . . .
H2AB H -0.0745 0.3004 0.9041 0.071 Uiso 1 1 calc R U . . .
H2AC H 0.0285 0.2892 0.8443 0.071 Uiso 1 1 calc R U . . .
C3A C 0.4812(4) 0.35740(9) 0.8952(3) 0.0282(9) Uani 1 1 d . . . . .
C4A C 0.6154(5) 0.34673(14) 0.8981(4) 0.059(2) Uani 1 1 d . . . . .
H4AA H 0.6556 0.3487 0.8483 0.088 Uiso 1 1 calc R U . . .
H4AB H 0.6114 0.3282 0.9113 0.088 Uiso 1 1 calc R U . . .
H4AC H 0.6704 0.3560 0.9365 0.088 Uiso 1 1 calc R U . . .
C5A C 0.2244(4) 0.37676(7) 1.0557(2) 0.0217(7) Uani 1 1 d . . . . .
H5A H 0.3180 0.3746 1.0480 0.026 Uiso 1 1 calc R U . . .
C6A C 0.1777(5) 0.37529(8) 1.1286(2) 0.0281(9) Uani 1 1 d . . . . .
H6A H 0.2384 0.3719 1.1703 0.034 Uiso 1 1 calc R U . . .
C7A C 0.0424(5) 0.37874(9) 1.1404(2) 0.0308(9) Uani 1 1 d . . . . .
H7A H 0.0090 0.3777 1.1902 0.037 Uiso 1 1 calc R U . . .
C8A C -0.0443(5) 0.38379(8) 1.0790(2) 0.0257(8) Uani 1 1 d . . . . .
H8A H -0.1376 0.3866 1.0861 0.031 Uiso 1 1 calc R U . . .
C9A C 0.0078(4) 0.38468(7) 1.0069(2) 0.0201(7) Uani 1 1 d . . . . .
C10A C -0.0795(4) 0.38903(8) 0.9367(2) 0.0217(7) Uani 1 1 d . . . . .
H10C H -0.1177 0.3722 0.9188 0.026 Uiso 1 1 calc R U . . .
H10D H -0.1549 0.4008 0.9485 0.026 Uiso 1 1 calc R U . . .
C11A C 0.0208(4) 0.42891(7) 0.8850(2) 0.0189(7) Uani 1 1 d . . . . .
C12A C -0.0887(4) 0.44592(8) 0.8870(2) 0.0247(8) Uani 1 1 d . . . . .
H12A H -0.1781 0.4395 0.8820 0.030 Uiso 1 1 calc R U . . .
C13A C -0.0653(5) 0.47220(9) 0.8961(3) 0.0309(10) Uani 1 1 d . . . . .
H13A H -0.1394 0.4839 0.8976 0.037 Uiso 1 1 calc R U . . .
C14A C 0.0651(5) 0.48189(8) 0.9033(3) 0.0292(9) Uani 1 1 d . . . . .
H14A H 0.0797 0.5000 0.9106 0.035 Uiso 1 1 calc R U . . .
C15A C 0.1731(4) 0.46513(8) 0.8997(2) 0.0231(8) Uani 1 1 d . . . . .
H15A H 0.2624 0.4717 0.9035 0.028 Uiso 1 1 calc R U . . .
C16A C 0.1508(4) 0.43848(7) 0.8906(2) 0.0174(7) Uani 1 1 d . . . . .
C17A C 0.3453(4) 0.42503(8) 0.8180(2) 0.0197(7) Uani 1 1 d . . . . .
H17C H 0.4394 0.4195 0.8289 0.024 Uiso 1 1 calc R U . . .
H17D H 0.3456 0.4439 0.8063 0.024 Uiso 1 1 calc R U . . .
C18A C 0.2887(4) 0.41023(8) 0.7508(2) 0.0185(7) Uani 1 1 d . . . . .
C19A C 0.3074(4) 0.41797(8) 0.6763(2) 0.0234(8) Uani 1 1 d . . . . .
H19A H 0.3516 0.4339 0.6660 0.028 Uiso 1 1 calc R U . . .
C20A C 0.2611(5) 0.40230(10) 0.6174(2) 0.0301(9) Uani 1 1 d . . . . .
H20A H 0.2736 0.4072 0.5661 0.036 Uiso 1 1 calc R U . . .
C21A C 0.1962(4) 0.37926(10) 0.6342(2) 0.0301(9) Uani 1 1 d . . . . .
H21A H 0.1647 0.3680 0.5947 0.036 Uiso 1 1 calc R U . . .
C22A C 0.1780(4) 0.37290(9) 0.7092(2) 0.0251(8) Uani 1 1 d . . . . .
H22A H 0.1320 0.3572 0.7205 0.030 Uiso 1 1 calc R U . . .
N1A N 0.1028(3) 0.34689(6) 0.86710(19) 0.0210(6) Uani 1 1 d . . . . .
N2A N 0.3753(3) 0.36618(7) 0.89255(18) 0.0211(6) Uani 1 1 d . . . . .
N3A N 0.1399(3) 0.38115(6) 0.99469(18) 0.0180(6) Uani 1 1 d . . . . .
N4A N 0.0025(3) 0.40087(6) 0.87566(17) 0.0166(6) Uani 1 1 d . . . . .
H4A H -0.0425 0.3974 0.8251 0.020 Uiso 1 1 calc R U . . .
N5A N 0.2629(3) 0.42017(6) 0.88618(17) 0.0164(6) Uani 1 1 d . . . . .
H5AA H 0.3220 0.4220 0.9329 0.020 Uiso 1 1 calc R U . . .
N6A N 0.2227(3) 0.38798(6) 0.76709(18) 0.0177(6) Uani 1 1 d . . . . .
Ru1A Ru 0.18924(3) 0.38225(2) 0.88081(2) 0.01497(6) Uani 1 1 d . . . . .
C1B C 0.0041(4) 0.48664(7) 0.6818(2) 0.0192(7) Uani 1 1 d . . . . .
C2B C 0.0137(5) 0.45890(8) 0.6968(3) 0.0317(10) Uani 1 1 d . . . . .
H2BA H 0.0375 0.4498 0.6503 0.048 Uiso 1 1 calc R U . . .
H2BB H -0.0732 0.4525 0.7137 0.048 Uiso 1 1 calc R U . . .
H2BC H 0.0831 0.4557 0.7365 0.048 Uiso 1 1 calc R U . . .
C3B C -0.2814(4) 0.54879(8) 0.5678(2) 0.0221(7) Uani 1 1 d . . . . .
C4B C -0.4182(4) 0.55159(10) 0.5372(3) 0.0331(10) Uani 1 1 d . . . . .
H4BA H -0.4251 0.5437 0.4866 0.050 Uiso 1 1 calc R U . . .
H4BB H -0.4411 0.5701 0.5335 0.050 Uiso 1 1 calc R U . . .
H4BC H -0.4806 0.5429 0.5708 0.050 Uiso 1 1 calc R U . . .
C5B C -0.2066(4) 0.55827(8) 0.7690(2) 0.0233(8) Uani 1 1 d . . . . .
H5B H -0.2682 0.5605 0.7271 0.028 Uiso 1 1 calc R U . . .
C6B C -0.2535(4) 0.56035(9) 0.8415(2) 0.0279(9) Uani 1 1 d . . . . .
H6B H -0.3459 0.5638 0.8493 0.033 Uiso 1 1 calc R U . . .
C7B C -0.1641(5) 0.55739(9) 0.9026(2) 0.0297(9) Uani 1 1 d . . . . .
H7B H -0.1947 0.5585 0.9531 0.036 Uiso 1 1 calc R U . . .
C8B C -0.0298(5) 0.55279(8) 0.8896(2) 0.0245(8) Uani 1 1 d . . . . .
H8B H 0.0335 0.5511 0.9309 0.029 Uiso 1 1 calc R U . . .
C9B C 0.0114(4) 0.55060(7) 0.8151(2) 0.0181(7) Uani 1 1 d . . . . .
C10B C 0.1532(4) 0.54391(8) 0.7965(2) 0.0213(7) Uani 1 1 d . . . . .
H10E H 0.2163 0.5530 0.8321 0.026 Uiso 1 1 calc R U . . .
H10F H 0.1675 0.5249 0.8028 0.026 Uiso 1 1 calc R U . . .
C11B C 0.2311(4) 0.57833(8) 0.7105(2) 0.0202(7) Uani 1 1 d . . . . .
C12B C 0.3525(5) 0.58593(9) 0.7459(3) 0.0319(10) Uani 1 1 d . . . . .
H12B H 0.4041 0.5738 0.7752 0.038 Uiso 1 1 calc R U . . .
C13B C 0.3971(5) 0.61124(10) 0.7380(3) 0.0379(11) Uani 1 1 d . . . . .
H13B H 0.4796 0.6165 0.7620 0.046 Uiso 1 1 calc R U . . .
C14B C 0.3219(5) 0.62893(10) 0.6953(3) 0.0358(11) Uani 1 1 d . . . . .
H14B H 0.3529 0.6463 0.6904 0.043 Uiso 1 1 calc R U . . .
C15B C 0.2019(5) 0.62145(8) 0.6597(2) 0.0273(9) Uani 1 1 d . . . . .
H15B H 0.1502 0.6336 0.6305 0.033 Uiso 1 1 calc R U . . .
C16B C 0.1576(4) 0.59592(8) 0.6669(2) 0.0192(7) Uani 1 1 d . . . . .
C17B C 0.0419(4) 0.58891(7) 0.5431(2) 0.0191(7) Uani 1 1 d . . . . .
H17E H -0.0498 0.5884 0.5195 0.023 Uiso 1 1 calc R U . . .
H17F H 0.0842 0.6057 0.5296 0.023 Uiso 1 1 calc R U . . .
C18B C 0.1236(4) 0.56675(7) 0.5143(2) 0.0174(7) Uani 1 1 d . . . . .
C19B C 0.2046(4) 0.56881(8) 0.4523(2) 0.0219(7) Uani 1 1 d . . . . .
H19B H 0.2112 0.5849 0.4259 0.026 Uiso 1 1 calc R U . . .
C20B C 0.2761(4) 0.54732(8) 0.4291(2) 0.0249(8) Uani 1 1 d . . . . .
H20B H 0.3327 0.5485 0.3868 0.030 Uiso 1 1 calc R U . . .
C21B C 0.2641(4) 0.52431(8) 0.4680(2) 0.0256(8) Uani 1 1 d . . . . .
H21B H 0.3123 0.5093 0.4528 0.031 Uiso 1 1 calc R U . . .
C22B C 0.1812(4) 0.52317(7) 0.5295(2) 0.0207(7) Uani 1 1 d . . . . .
H22B H 0.1730 0.5072 0.5561 0.025 Uiso 1 1 calc R U . . .
N1B N -0.0003(3) 0.50846(6) 0.66991(17) 0.0177(6) Uani 1 1 d . . . . .
N2B N -0.1752(3) 0.54680(6) 0.59426(18) 0.0190(6) Uani 1 1 d . . . . .
N3B N -0.0766(3) 0.55318(6) 0.75538(17) 0.0167(6) Uani 1 1 d . . . . .
N4B N 0.1821(3) 0.55159(6) 0.71676(18) 0.0172(6) Uani 1 1 d . . . . .
H4B H 0.2518 0.5395 0.6971 0.021 Uiso 1 1 calc R U . . .
N5B N 0.0341(3) 0.58675(6) 0.62764(17) 0.0165(6) Uani 1 1 d . . . . .
H5BA H -0.0446 0.5970 0.6453 0.020 Uiso 1 1 calc R U . . .
N6B N 0.1119(3) 0.54411(6) 0.55290(17) 0.0165(6) Uani 1 1 d . . . . .
Ru1B Ru 0.00582(3) 0.54718(2) 0.65087(2) 0.01418(6) Uani 1 1 d . . . . .
C1C C 0.1053(5) 0.69004(8) 0.6974(2) 0.0273(9) Uani 1 1 d . . . . .
C2C C 0.0216(6) 0.68320(12) 0.7606(3) 0.0432(13) Uani 1 1 d . . . . .
H2CA H -0.0377 0.6687 0.7458 0.065 Uiso 1 1 calc R U . . .
H2CB H -0.0330 0.6983 0.7744 0.065 Uiso 1 1 calc R U . . .
H2CC H 0.0791 0.6780 0.8043 0.065 Uiso 1 1 calc R U . . .
C3C C 0.4021(4) 0.65719(8) 0.5227(3) 0.0280(9) Uani 1 1 d . . . . .
C4C C 0.4441(5) 0.63121(10) 0.5003(3) 0.0436(14) Uani 1 1 d . . . . .
H4CA H 0.5079 0.6326 0.4592 0.065 Uiso 1 1 calc R U . . .
H4CB H 0.3651 0.6212 0.4826 0.065 Uiso 1 1 calc R U . . .
H4CC H 0.4874 0.6224 0.5439 0.065 Uiso 1 1 calc R U . . .
C5C C 0.4390(5) 0.72355(11) 0.7137(3) 0.0401(12) Uani 1 1 d . . . . .
H5C H 0.3617 0.7176 0.7389 0.048 Uiso 1 1 calc R U . . .
C6C C 0.5487(6) 0.73281(13) 0.7574(4) 0.0574(18) Uani 1 1 d . . . . .
H6C H 0.5461 0.7329 0.8112 0.069 Uiso 1 1 calc R U . . .
C7C C 0.6602(6) 0.74170(13) 0.7215(5) 0.064(2) Uani 1 1 d . . . . .
H7C H 0.7367 0.7477 0.7500 0.077 Uiso 1 1 calc R U . . .
C8C C 0.6593(5) 0.74177(12) 0.6431(5) 0.0554(18) Uani 1 1 d . . . . .
H8C H 0.7340 0.7484 0.6170 0.067 Uiso 1 1 calc R U . . .
C9C C 0.5481(5) 0.73200(9) 0.6029(3) 0.0362(11) Uani 1 1 d . . . . .
C10C C 0.5406(5) 0.73059(10) 0.5183(3) 0.0392(12) Uani 1 1 d . . . . .
H10A H 0.5775 0.7137 0.5013 0.047 Uiso 1 1 calc R U . . .
H10B H 0.5954 0.7447 0.4968 0.047 Uiso 1 1 calc R U . . .
C11C C 0.3504(4) 0.76050(8) 0.4896(2) 0.0243(8) Uani 1 1 d . . . . .
C12C C 0.4116(5) 0.77932(9) 0.4456(3) 0.0317(10) Uani 1 1 d . . . . .
H12C H 0.4835 0.7747 0.4139 0.038 Uiso 1 1 calc R U . . .
C13C C 0.3665(6) 0.80470(9) 0.4484(3) 0.0362(11) Uani 1 1 d . . . . .
H13C H 0.4082 0.8177 0.4188 0.043 Uiso 1 1 calc R U . . .
C14C C 0.2614(5) 0.81140(9) 0.4938(3) 0.0323(10) Uani 1 1 d . . . . .
H14C H 0.2308 0.8289 0.4949 0.039 Uiso 1 1 calc R U . . .
C15C C 0.1998(5) 0.79268(8) 0.5381(2) 0.0257(8) Uani 1 1 d . . . . .
H15C H 0.1279 0.7973 0.5697 0.031 Uiso 1 1 calc R U . . .
C16C C 0.2451(4) 0.76734(7) 0.5354(2) 0.0205(7) Uani 1 1 d . . . . .
C17C C 0.0371(4) 0.74335(8) 0.5570(2) 0.0226(8) Uani 1 1 d . . . . .
H17A H -0.0053 0.7604 0.5457 0.027 Uiso 1 1 calc R U . . .
H17B H -0.0115 0.7351 0.5989 0.027 Uiso 1 1 calc R U . . .
C18C C 0.0283(4) 0.72627(8) 0.4876(2) 0.0223(7) Uani 1 1 d . . . . .
C19C C -0.0720(5) 0.72862(9) 0.4316(3) 0.0322(10) Uani 1 1 d . . . . .
H19C H -0.1386 0.7418 0.4350 0.039 Uiso 1 1 calc R U . . .
C20C C -0.0745(5) 0.71160(11) 0.3707(3) 0.0392(12) Uani 1 1 d . . . . .
H20C H -0.1428 0.7129 0.3318 0.047 Uiso 1 1 calc R U . . .
C21C C 0.0235(5) 0.69284(10) 0.3674(3) 0.0336(10) Uani 1 1 d . . . . .
H21C H 0.0234 0.6809 0.3263 0.040 Uiso 1 1 calc R U . . .
C22C C 0.1225(4) 0.69145(9) 0.4244(2) 0.0266(8) Uani 1 1 d . . . . .
H22C H 0.1902 0.6785 0.4215 0.032 Uiso 1 1 calc R U . . .
N1C N 0.1698(4) 0.69598(7) 0.6480(2) 0.0238(7) Uani 1 1 d . . . . .
N2C N 0.3653(3) 0.67728(7) 0.5395(2) 0.0248(7) Uani 1 1 d . . . . .
N3C N 0.4388(4) 0.72276(7) 0.6378(2) 0.0295(8) Uani 1 1 d . . . . .
N4C N 0.1822(3) 0.74716(6) 0.58043(18) 0.0191(6) Uani 1 1 d . . . . .
H4C H 0.1888 0.7521 0.6353 0.023 Uiso 1 1 calc R U . . .
N5C N 0.3971(4) 0.73322(7) 0.4903(2) 0.0275(8) Uani 1 1 d . . . . .
H5CA H 0.3868 0.7257 0.4381 0.033 Uiso 1 1 calc R U . . .
N6C N 0.1256(3) 0.70798(6) 0.48378(19) 0.0210(6) Uani 1 1 d . . . . .
Ru1C Ru 0.28023(3) 0.71197(2) 0.56510(2) 0.01900(6) Uani 1 1 d . . . . .
C1D C 0.1877(5) 0.33849(9) 0.4317(3) 0.0310(9) Uani 1 1 d . . . . .
O1D O 0.2561(3) 0.38665(6) 0.43090(19) 0.0331(7) Uani 1 1 d . . . . .
O2D O 0.3661(3) 0.35707(8) 0.3449(2) 0.0408(8) Uani 1 1 d . . . . .
O3D O 0.1322(3) 0.36983(6) 0.32106(17) 0.0289(6) Uani 1 1 d . . . . .
F1D F 0.0688(3) 0.34347(7) 0.4620(2) 0.0506(8) Uani 1 1 d . . . . .
F2D F 0.2742(3) 0.33328(7) 0.48881(18) 0.0478(8) Uani 1 1 d . . . . .
F3D F 0.1726(4) 0.31704(6) 0.3903(2) 0.0498(8) Uani 1 1 d . . . . .
S1D S 0.24321(10) 0.36598(2) 0.37532(6) 0.02292(19) Uani 1 1 d . . . . .
C1E C 0.4188(5) 0.51025(9) 0.2543(3) 0.0295(9) Uani 1 1 d . . . . .
O1E O 0.5585(4) 0.51909(9) 0.3762(2) 0.0475(10) Uani 1 1 d . . . . .
O2E O 0.5743(4) 0.47631(7) 0.3187(2) 0.0428(9) Uani 1 1 d . . . . .
O3E O 0.6787(3) 0.51335(7) 0.2600(2) 0.0399(8) Uani 1 1 d . . . . .
F1E F 0.4016(3) 0.53579(6) 0.2428(2) 0.0460(8) Uani 1 1 d . . . . .
F2E F 0.3133(3) 0.50200(7) 0.29189(19) 0.0451(8) Uani 1 1 d . . . . .
F3E F 0.4165(4) 0.49873(9) 0.18779(19) 0.0610(10) Uani 1 1 d . . . . .
S1E S 0.57559(10) 0.50424(2) 0.30847(6) 0.0251(2) Uani 1 1 d . . . . .
C1F C 0.3529(5) 0.61204(10) 0.2827(3) 0.0326(10) Uani 1 1 d . . . . .
O1F O 0.1839(3) 0.62963(6) 0.37774(17) 0.0292(6) Uani 1 1 d . . . . .
O2F O 0.1606(3) 0.64352(7) 0.24592(19) 0.0343(7) Uani 1 1 d . . . . .
O3F O 0.1065(3) 0.59921(6) 0.28109(18) 0.0304(7) Uani 1 1 d . . . . .
F1F F 0.3892(3) 0.59279(7) 0.3300(2) 0.0528(10) Uani 1 1 d . . . . .
F2F F 0.4417(3) 0.63082(7) 0.2930(2) 0.0583(10) Uani 1 1 d . . . . .
F3F F 0.3635(4) 0.60359(8) 0.2120(2) 0.0623(11) Uani 1 1 d . . . . .
S1F S 0.18175(10) 0.62257(2) 0.29907(5) 0.01935(17) Uani 1 1 d . . . . .
C1G C 0.4209(5) 0.53772(11) 0.9821(3) 0.0404(12) Uani 1 1 d . . . . .
O1G O 0.3841(4) 0.57766(10) 1.0668(2) 0.0532(12) Uani 1 1 d . . . . .
O2G O 0.5608(3) 0.57904(7) 0.97740(18) 0.0311(7) Uani 1 1 d . . . . .
O3G O 0.3265(4) 0.58071(8) 0.9335(3) 0.0544(12) Uani 1 1 d . . . . .
F1G F 0.3000(4) 0.52753(8) 0.9904(2) 0.0670(11) Uani 1 1 d . . . . .
F2G F 0.5010(5) 0.52707(9) 1.0344(4) 0.105(2) Uani 1 1 d . . . . .
F3G F 0.4578(4) 0.53022(8) 0.9144(3) 0.0752(14) Uani 1 1 d . . . . .
S1G S 0.42252(10) 0.57263(2) 0.99047(6) 0.0253(2) Uani 1 1 d . . . . .
C1H C 0.4157(17) 0.6791(3) 0.8911(7) 0.056(3) Uani 0.628(19) 1 d . . P A -1
F1H F 0.4656(12) 0.6594(3) 0.9342(7) 0.066(3) Uani 0.628(19) 1 d . . P A -1
F2H F 0.5190(8) 0.6944(3) 0.8790(6) 0.093(4) Uani 0.628(19) 1 d . . P A -1
F3H F 0.3766(17) 0.6693(3) 0.8240(5) 0.101(5) Uani 0.628(19) 1 d . . P A -1
S1H S 0.2817(7) 0.69545(15) 0.9356(5) 0.0464(18) Uani 0.628(19) 1 d . . P A -1
O1H O 0.3399(19) 0.7070(4) 1.0029(10) 0.047(3) Uani 0.628(19) 1 d . . P A -1
O2H O 0.2413(18) 0.7153(3) 0.8800(12) 0.056(4) Uani 0.628(19) 1 d . . P A -1
O3H O 0.1838(16) 0.6758(3) 0.9471(8) 0.056(3) Uani 0.628(19) 1 d . . P A -1
C1J C 0.372(3) 0.6676(4) 0.8912(11) 0.045(5) Uani 0.372(19) 1 d . . P A -2
F1J F 0.420(2) 0.6502(3) 0.9390(13) 0.065(5) Uani 0.372(19) 1 d . . P A -2
F2J F 0.469(2) 0.6761(4) 0.8508(15) 0.094(8) Uani 0.372(19) 1 d . . P A -2
F3J F 0.291(2) 0.6542(4) 0.8460(9) 0.093(7) Uani 0.372(19) 1 d . . P A -2
S1J S 0.2760(7) 0.6938(2) 0.9368(5) 0.0237(18) Uani 0.372(19) 1 d . . P A -2
O1J O 0.380(3) 0.7040(7) 0.9866(19) 0.053(6) Uani 0.372(19) 1 d . . P A -2
O2J O 0.229(2) 0.7081(4) 0.8726(16) 0.037(4) Uani 0.372(19) 1 d . . P A -2
O3J O 0.179(2) 0.6781(5) 0.9777(11) 0.045(4) Uani 0.372(19) 1 d . . P A -2
C1I C -0.0381(12) 0.7952(2) 0.7465(7) 0.053(3) Uani 0.577(5) 1 d . . P B -1
F1I F 0.0287(13) 0.81722(15) 0.7507(7) 0.089(3) Uani 0.577(5) 1 d . . P B -1
F2I F -0.1458(9) 0.79762(19) 0.7855(5) 0.088(3) Uani 0.577(5) 1 d . . P B -1
F3I F -0.0779(9) 0.79281(14) 0.6729(4) 0.073(2) Uani 0.577(5) 1 d . . P B -1
S1I S 0.0659(3) 0.76789(6) 0.77704(16) 0.0283(5) Uani 0.577(5) 1 d . . P B -1
O1I O 0.0846(7) 0.77234(14) 0.8568(3) 0.0445(17) Uani 0.577(5) 1 d . . P B -1
O2I O -0.0180(7) 0.74608(14) 0.7556(4) 0.0473(18) Uani 0.577(5) 1 d . . P B -1
O3I O 0.186(3) 0.7699(8) 0.7319(16) 0.037(4) Uani 0.577(5) 1 d . . P B -1
C1K C 0.0551(15) 0.8081(3) 0.7978(8) 0.043(3) Uani 0.423(5) 1 d . . P B -2
F1K F 0.1317(10) 0.80736(18) 0.8594(5) 0.061(3) Uani 0.423(5) 1 d . . P B -2
F2K F -0.0631(12) 0.8179(2) 0.8150(7) 0.077(3) Uani 0.423(5) 1 d . . P B -2
F3K F 0.1096(13) 0.8236(2) 0.7504(7) 0.070(3) Uani 0.423(5) 1 d . . P B -2
S1K S 0.0280(4) 0.77517(8) 0.7579(2) 0.0298(8) Uani 0.423(5) 1 d . . P B -2
O1K O -0.0354(10) 0.76202(18) 0.8203(5) 0.044(2) Uani 0.423(5) 1 d . . P B -2
O2K O -0.0569(9) 0.7791(2) 0.6910(5) 0.040(2) Uani 0.423(5) 1 d . . P B -2
O3K O 0.164(5) 0.7675(11) 0.744(2) 0.045(7) Uani 0.423(5) 1 d . . P B -2

loop_
_atom_site_aniso_label
_atom_site_aniso_U_11
_atom_site_aniso_U_22
_atom_site_aniso_U_33
_atom_site_aniso_U_23
_atom_site_aniso_U_13
_atom_site_aniso_U_12
C1A 0.035(2) 0.024(2) 0.025(2) 0.0018(16) -0.0073(17) -0.0024(17)
C2A 0.066(4) 0.026(2) 0.048(3) 0.006(2) -0.016(3) -0.025(2)
C3A 0.028(2) 0.028(2) 0.028(2) 0.0159(17) 0.0036(16) 0.0006(17)
C4A 0.021(2) 0.082(5) 0.074(4) 0.056(4) 0.013(2) 0.016(3)
C5A 0.0282(19) 0.0153(17) 0.0212(18) 0.0017(13) -0.0033(15) -0.0019(14)
C6A 0.044(2) 0.0202(19) 0.0199(19) 0.0023(15) -0.0054(17) -0.0021(17)
C7A 0.049(3) 0.026(2) 0.0182(18) 0.0033(15) 0.0075(18) -0.0027(19)
C8A 0.033(2) 0.0205(18) 0.0240(19) 0.0029(15) 0.0087(16) -0.0019(16)
C9A 0.0270(18) 0.0148(16) 0.0186(17) 0.0015(13) 0.0028(14) -0.0035(14)
C10A 0.0197(17) 0.0242(19) 0.0212(18) 0.0006(14) 0.0018(14) -0.0044(14)
C11A 0.0233(18) 0.0189(17) 0.0144(16) 0.0032(13) 0.0017(13) 0.0014(14)
C12A 0.0242(19) 0.0234(19) 0.027(2) 0.0061(15) 0.0065(15) 0.0043(15)
C13A 0.037(2) 0.022(2) 0.035(2) 0.0058(17) 0.0114(19) 0.0109(17)
C14A 0.045(3) 0.0143(18) 0.029(2) 0.0033(15) 0.0090(19) 0.0033(17)
C15A 0.031(2) 0.0178(18) 0.0209(18) 0.0022(14) 0.0017(15) -0.0023(15)
C16A 0.0228(17) 0.0175(16) 0.0120(15) 0.0002(12) 0.0006(13) 0.0015(13)
C17A 0.0170(16) 0.0211(18) 0.0211(17) 0.0011(14) 0.0017(13) -0.0027(13)
C18A 0.0132(15) 0.0251(18) 0.0173(16) 0.0019(14) 0.0017(12) 0.0023(13)
C19A 0.0203(17) 0.028(2) 0.0222(18) 0.0063(15) 0.0031(14) 0.0048(15)
C20A 0.030(2) 0.043(3) 0.0180(18) 0.0017(17) 0.0027(16) 0.0047(19)
C21A 0.030(2) 0.042(3) 0.0185(18) -0.0104(17) -0.0006(16) 0.0002(19)
C22A 0.0234(19) 0.030(2) 0.0213(19) -0.0054(16) 0.0012(15) -0.0009(16)
N1A 0.0249(16) 0.0178(15) 0.0201(15) 0.0006(12) -0.0025(12) 0.0019(12)
N2A 0.0253(16) 0.0225(16) 0.0156(14) 0.0048(12) -0.0003(12) -0.0028(13)
N3A 0.0234(15) 0.0137(14) 0.0169(14) 0.0006(11) -0.0006(12) -0.0034(11)
N4A 0.0175(14) 0.0168(14) 0.0153(14) 0.0008(11) -0.0008(11) -0.0010(11)
N5A 0.0169(14) 0.0178(14) 0.0143(13) -0.0022(11) -0.0015(11) -0.0003(11)
N6A 0.0167(14) 0.0199(15) 0.0164(14) -0.0014(11) 0.0003(11) 0.0021(11)
Ru1A 0.01707(12) 0.01380(12) 0.01394(12) 0.00000(10) -0.00097(9) -0.00047(10)
C1B 0.0213(17) 0.0185(17) 0.0178(16) 0.0030(13) -0.0005(13) -0.0009(13)
C2B 0.044(3) 0.0183(19) 0.033(2) 0.0034(16) -0.0082(19) -0.0017(17)
C3B 0.0260(19) 0.0225(18) 0.0178(17) -0.0002(14) -0.0002(14) -0.0022(15)
C4B 0.022(2) 0.043(3) 0.034(2) 0.005(2) -0.0046(17) -0.0019(18)
C5B 0.0210(18) 0.029(2) 0.0207(18) -0.0027(15) 0.0052(14) -0.0009(15)
C6B 0.028(2) 0.032(2) 0.024(2) -0.0041(17) 0.0124(16) -0.0003(17)
C7B 0.043(3) 0.029(2) 0.0173(18) -0.0020(16) 0.0127(17) 0.0004(19)
C8B 0.039(2) 0.0200(18) 0.0149(17) -0.0003(14) 0.0020(15) 0.0005(16)
C9B 0.0260(18) 0.0126(16) 0.0158(16) 0.0016(12) 0.0013(13) -0.0023(13)
C10B 0.0219(17) 0.0238(19) 0.0181(17) 0.0055(14) -0.0014(14) 0.0010(14)
C11B 0.0201(17) 0.0201(18) 0.0205(17) 0.0012(14) 0.0027(14) -0.0041(14)
C12B 0.029(2) 0.032(2) 0.034(2) 0.0089(19) -0.0088(18) -0.0079(18)
C13B 0.035(2) 0.037(3) 0.041(3) 0.005(2) -0.012(2) -0.017(2)
C14B 0.042(3) 0.028(2) 0.038(3) 0.0015(19) -0.004(2) -0.015(2)
C15B 0.037(2) 0.0176(18) 0.027(2) 0.0003(15) 0.0023(17) -0.0048(16)
C16B 0.0192(16) 0.0198(17) 0.0186(17) -0.0008(13) 0.0020(13) -0.0033(13)
C17B 0.0240(18) 0.0159(16) 0.0175(16) 0.0034(13) 0.0015(13) 0.0031(13)
C18B 0.0182(16) 0.0194(17) 0.0145(16) 0.0005(13) -0.0007(13) 0.0009(13)
C19B 0.0263(19) 0.0226(19) 0.0171(17) -0.0001(14) 0.0042(14) -0.0026(15)
C20B 0.029(2) 0.0249(19) 0.0217(18) -0.0020(15) 0.0106(15) 0.0002(16)
C21B 0.030(2) 0.0229(19) 0.0248(19) -0.0045(15) 0.0103(16) 0.0058(16)
C22B 0.0278(19) 0.0163(17) 0.0183(17) 0.0013(13) 0.0057(14) 0.0037(14)
N1B 0.0186(14) 0.0209(15) 0.0138(13) 0.0008(11) 0.0017(11) -0.0017(12)
N2B 0.0241(15) 0.0179(14) 0.0153(14) -0.0009(12) 0.0035(12) -0.0011(12)
N3B 0.0186(14) 0.0161(14) 0.0156(14) -0.0001(11) 0.0025(11) -0.0006(11)
N4B 0.0198(14) 0.0141(14) 0.0179(14) 0.0020(11) 0.0016(11) 0.0001(11)
N5B 0.0186(14) 0.0155(14) 0.0154(14) -0.0001(11) 0.0016(11) 0.0024(11)
N6B 0.0180(14) 0.0152(14) 0.0164(14) 0.0016(11) 0.0026(11) 0.0015(11)
Ru1B 0.01540(12) 0.01431(12) 0.01294(12) 0.00056(10) 0.00239(9) 0.00080(10)
C1C 0.036(2) 0.0213(19) 0.025(2) 0.0019(15) -0.0022(17) -0.0087(16)
C2C 0.056(3) 0.050(3) 0.024(2) 0.003(2) 0.004(2) -0.023(3)
C3C 0.027(2) 0.022(2) 0.034(2) -0.0036(17) -0.0094(17) 0.0058(16)
C4C 0.039(3) 0.031(3) 0.059(3) -0.020(2) -0.023(2) 0.013(2)
C5C 0.039(3) 0.042(3) 0.039(3) -0.008(2) -0.010(2) 0.006(2)
C6C 0.048(3) 0.060(4) 0.063(4) -0.023(3) -0.028(3) 0.008(3)
C7C 0.038(3) 0.053(4) 0.100(6) -0.028(4) -0.031(3) 0.005(3)
C8C 0.022(2) 0.040(3) 0.104(6) -0.019(3) -0.007(3) 0.005(2)
C9C 0.022(2) 0.023(2) 0.063(3) -0.007(2) 0.001(2) 0.0065(16)
C10C 0.024(2) 0.029(2) 0.066(4) -0.008(2) 0.017(2) 0.0035(18)
C11C 0.029(2) 0.0172(18) 0.026(2) -0.0031(15) 0.0048(16) -0.0015(15)
C12C 0.040(2) 0.027(2) 0.028(2) -0.0001(17) 0.0110(19) -0.0063(18)
C13C 0.052(3) 0.024(2) 0.032(2) 0.0055(18) 0.007(2) -0.009(2)
C14C 0.042(3) 0.0182(19) 0.036(2) 0.0023(17) 0.001(2) -0.0035(18)
C15C 0.033(2) 0.0183(18) 0.026(2) -0.0027(15) 0.0053(16) 0.0028(16)
C16C 0.0259(18) 0.0153(16) 0.0206(17) -0.0004(13) 0.0031(14) -0.0028(14)
C17C 0.0228(18) 0.0185(18) 0.027(2) 0.0006(15) 0.0055(15) 0.0030(14)
C18C 0.0205(17) 0.0209(18) 0.0254(19) 0.0005(15) 0.0010(14) 0.0015(14)
C19C 0.029(2) 0.032(2) 0.035(2) 0.0006(19) -0.0046(18) 0.0090(18)
C20C 0.036(3) 0.044(3) 0.037(3) -0.006(2) -0.016(2) 0.009(2)
C21C 0.043(3) 0.032(2) 0.026(2) -0.0071(18) -0.0073(19) 0.003(2)
C22C 0.031(2) 0.024(2) 0.024(2) -0.0036(16) 0.0004(16) 0.0039(16)
N1C 0.0294(17) 0.0178(15) 0.0238(17) 0.0010(13) -0.0039(14) 0.0012(13)
N2C 0.0225(16) 0.0216(17) 0.0302(18) -0.0003(14) -0.0030(14) 0.0025(13)
N3C 0.0249(17) 0.0211(17) 0.042(2) -0.0060(15) -0.0044(15) 0.0038(14)
N4C 0.0215(15) 0.0173(15) 0.0188(15) 0.0004(12) 0.0037(12) -0.0002(12)
N5C 0.0312(18) 0.0201(17) 0.0319(19) -0.0053(14) 0.0109(15) 0.0007(14)
N6C 0.0231(16) 0.0157(15) 0.0244(16) 0.0005(12) 0.0023(13) 0.0001(12)
Ru1C 0.01980(14) 0.01435(13) 0.02286(15) -0.00113(11) 0.00083(11) 0.00144(10)
C1D 0.031(2) 0.029(2) 0.032(2) 0.0015(18) -0.0052(18) 0.0014(17)
O1D 0.0359(17) 0.0279(16) 0.0350(17) -0.0061(13) -0.0049(14) 0.0043(13)
O2D 0.0295(17) 0.049(2) 0.045(2) -0.0048(17) 0.0104(15) 0.0074(15)
O3D 0.0335(16) 0.0274(16) 0.0252(15) 0.0005(12) -0.0061(12) 0.0065(13)
F1D 0.0398(17) 0.059(2) 0.054(2) 0.0133(17) 0.0144(15) -0.0039(15)
F2D 0.055(2) 0.0469(19) 0.0407(17) 0.0145(14) -0.0177(15) 0.0017(15)
F3D 0.065(2) 0.0282(15) 0.055(2) -0.0021(14) -0.0126(17) -0.0053(15)
S1D 0.0213(4) 0.0241(5) 0.0233(5) -0.0014(4) 0.0005(4) 0.0053(4)
C1E 0.028(2) 0.034(2) 0.027(2) -0.0050(18) 0.0051(17) 0.0007(17)
O1E 0.042(2) 0.064(3) 0.036(2) -0.0188(19) -0.0042(16) 0.0133(19)
O2E 0.0403(19) 0.0263(17) 0.063(2) 0.0152(16) 0.0209(18) 0.0102(15)
O3E 0.0285(17) 0.0363(19) 0.056(2) 0.0073(17) 0.0153(16) 0.0000(14)
F1E 0.0425(17) 0.0365(17) 0.059(2) 0.0138(15) 0.0003(15) 0.0121(13)
F2E 0.0243(13) 0.055(2) 0.057(2) -0.0074(16) 0.0121(13) -0.0064(13)
F3E 0.058(2) 0.089(3) 0.0358(18) -0.0297(18) -0.0002(16) 0.009(2)
S1E 0.0234(5) 0.0227(5) 0.0295(5) 0.0011(4) 0.0070(4) 0.0051(4)
C1F 0.026(2) 0.034(2) 0.039(2) 0.0127(19) 0.0131(18) 0.0108(18)
O1F 0.0394(17) 0.0283(16) 0.0199(14) -0.0067(12) 0.0009(12) 0.0041(13)
O2F 0.0370(18) 0.0340(18) 0.0318(17) 0.0135(14) -0.0014(14) 0.0100(14)
O3F 0.0354(17) 0.0275(16) 0.0279(16) -0.0023(12) -0.0065(13) -0.0044(13)
F1F 0.0331(15) 0.054(2) 0.072(2) 0.0417(18) 0.0209(15) 0.0205(14)
F2F 0.0257(15) 0.059(2) 0.090(3) 0.032(2) 0.0038(16) -0.0060(14)
F3F 0.079(3) 0.062(2) 0.048(2) 0.0037(17) 0.0420(19) 0.024(2)
S1F 0.0210(4) 0.0209(4) 0.0161(4) 0.0004(3) -0.0007(3) 0.0034(3)
C1G 0.032(2) 0.039(3) 0.050(3) 0.003(2) -0.002(2) -0.003(2)
O1G 0.0346(19) 0.090(3) 0.036(2) -0.030(2) 0.0119(16) -0.017(2)
O2G 0.0282(15) 0.0390(18) 0.0265(15) -0.0048(13) 0.0065(12) -0.0058(13)
O3G 0.050(2) 0.050(2) 0.061(3) -0.014(2) -0.032(2) 0.0162(19)
F1G 0.059(2) 0.065(3) 0.078(3) -0.013(2) 0.017(2) -0.038(2)
F2G 0.105(4) 0.052(3) 0.153(5) 0.036(3) -0.069(4) -0.005(3)
F3G 0.080(3) 0.048(2) 0.101(3) -0.039(2) 0.050(3) -0.007(2)
S1G 0.0174(4) 0.0363(6) 0.0220(5) -0.0079(4) -0.0003(3) 0.0014(4)
C1H 0.071(9) 0.063(9) 0.033(5) 0.009(6) -0.015(6) 0.016(7)
F1H 0.061(6) 0.076(8) 0.062(5) 0.018(5) 0.004(4) 0.030(5)
F2H 0.063(5) 0.138(11) 0.077(6) 0.059(7) 0.008(4) -0.004(5)
F3H 0.145(12) 0.115(10) 0.043(5) -0.021(5) -0.014(6) 0.046(9)
S1H 0.055(3) 0.029(2) 0.053(4) 0.0025(19) -0.020(2) -0.0176(18)
O1H 0.074(11) 0.028(5) 0.038(6) -0.007(4) -0.014(5) -0.004(6)
O2H 0.069(6) 0.032(7) 0.064(7) 0.010(6) -0.038(5) -0.016(5)
O3H 0.046(5) 0.049(5) 0.070(8) 0.010(7) -0.019(7) -0.014(4)
C1J 0.066(13) 0.028(8) 0.042(10) -0.005(7) 0.007(8) 0.005(8)
F1J 0.088(14) 0.043(9) 0.066(8) 0.006(7) 0.019(9) 0.029(8)
F2J 0.093(14) 0.084(14) 0.108(16) 0.042(12) 0.063(13) 0.026(11)
F3J 0.149(17) 0.077(11) 0.053(8) -0.032(7) -0.002(9) 0.003(10)
S1J 0.014(2) 0.030(4) 0.026(3) 0.000(2) -0.008(2) 0.010(2)
O1J 0.061(15) 0.036(9) 0.060(16) -0.011(9) -0.021(10) -0.001(9)
O2J 0.039(8) 0.028(10) 0.043(8) 0.001(7) -0.008(7) 0.013(7)
O3J 0.033(6) 0.054(9) 0.048(10) 0.012(9) -0.002(8) 0.003(6)
C1I 0.067(7) 0.036(5) 0.056(6) 0.001(5) 0.004(5) 0.023(5)
F1I 0.124(9) 0.026(4) 0.118(8) -0.003(4) 0.004(8) 0.003(5)
F2I 0.077(5) 0.097(7) 0.092(6) -0.008(5) 0.024(5) 0.048(5)
F3I 0.115(7) 0.036(4) 0.066(5) 0.004(3) -0.016(4) 0.031(4)
S1I 0.0355(13) 0.0245(12) 0.0248(12) -0.0016(9) 0.0010(10) -0.0012(9)
O1I 0.056(4) 0.053(4) 0.024(3) 0.002(3) 0.006(3) -0.006(3)
O2I 0.043(4) 0.039(4) 0.059(5) -0.004(3) -0.007(3) -0.007(3)
O3I 0.037(9) 0.051(7) 0.025(8) -0.013(7) 0.006(6) 0.002(5)
C1K 0.049(8) 0.042(7) 0.039(7) 0.011(6) 0.000(6) 0.002(6)
F1K 0.080(6) 0.057(6) 0.044(5) -0.014(4) -0.015(4) -0.017(5)
F2K 0.082(7) 0.046(6) 0.104(9) -0.016(6) 0.023(6) 0.021(5)
F3K 0.094(9) 0.045(6) 0.072(7) 0.012(5) -0.002(6) -0.036(6)
S1K 0.0379(19) 0.0284(18) 0.0232(16) 0.0003(12) 0.0025(13) -0.0036(14)
O1K 0.062(6) 0.036(5) 0.035(5) 0.004(4) 0.007(4) -0.010(4)
O2K 0.044(5) 0.040(5) 0.035(5) 0.002(4) -0.012(4) 0.004(4)
O3K 0.045(16) 0.062(14) 0.028(11) -0.005(9) 0.011(8) 0.012(10)

loop_
_atom_type_symbol
_atom_type_description
_atom_type_scat_dispersion_real
_atom_type_scat_dispersion_imag
_atom_type_scat_source
C C 0.0033 0.0016 'International Tables Vol C Tables 4.2.6.8 and 6.1.1.4'
H H 0.0000 0.0000 'International Tables Vol C Tables 4.2.6.8 and 6.1.1.4'
F F 0.0171 0.0103 'International Tables Vol C Tables 4.2.6.8 and 6.1.1.4'
N N 0.0061 0.0033 'International Tables Vol C Tables 4.2.6.8 and 6.1.1.4'
O O 0.0106 0.0060 'International Tables Vol C Tables 4.2.6.8 and 6.1.1.4'
Ru Ru -1.2594 0.8363 'International Tables Vol C Tables 4.2.6.8 and 6.1.1.4'
S S 0.1246 0.1234 'International Tables Vol C Tables 4.2.6.8 and 6.1.1.4'

loop_
_geom_angle_atom_site_label_1
_geom_angle_atom_site_label_2
_geom_angle_atom_site_label_3
_geom_angle
_geom_angle_site_symmetry_1
_geom_angle_site_symmetry_3
N1A C1A C2A 177.3(6) . .
C1A C2A H2AA 109.5 . .
C1A C2A H2AB 109.5 . .
H2AA C2A H2AB 109.5 . .
C1A C2A H2AC 109.5 . .
H2AA C2A H2AC 109.5 . .
H2AB C2A H2AC 109.5 . .
N2A C3A C4A 179.1(5) . .
C3A C4A H4AA 109.5 . .
C3A C4A H4AB 109.5 . .
H4AA C4A H4AB 109.5 . .
C3A C4A H4AC 109.5 . .
H4AA C4A H4AC 109.5 . .
H4AB C4A H4AC 109.5 . .
N3A C5A C6A 121.7(4) . .
N3A C5A H5A 119.1 . .
C6A C5A H5A 119.1 . .
C7A C6A C5A 119.5(4) . .
C7A C6A H6A 120.3 . .
C5A C6A H6A 120.3 . .
C6A C7A C8A 119.4(4) . .
C6A C7A H7A 120.3 . .
C8A C7A H7A 120.3 . .
C7A C8A C9A 118.6(4) . .
C7A C8A H8A 120.7 . .
C9A C8A H8A 120.7 . .
N3A C9A C8A 122.4(4) . .
N3A C9A C10A 115.2(3) . .
C8A C9A C10A 122.4(4) . .
N4A C10A C9A 109.8(3) . .
N4A C10A H10C 109.7 . .
C9A C10A H10C 109.7 . .
N4A C10A H10D 109.7 . .
C9A C10A H10D 109.7 . .
H10C C10A H10D 108.2 . .
C16A C11A C12A 120.2(4) . .
C16A C11A N4A 118.1(3) . .
C12A C11A N4A 121.7(4) . .
C13A C12A C11A 119.2(4) . .
C13A C12A H12A 120.4 . .
C11A C12A H12A 120.4 . .
C12A C13A C14A 121.0(4) . .
C12A C13A H13A 119.5 . .
C14A C13A H13A 119.5 . .
C15A C14A C13A 119.8(4) . .
C15A C14A H14A 120.1 . .
C13A C14A H14A 120.1 . .
C14A C15A C16A 119.8(4) . .
C14A C15A H15A 120.1 . .
C16A C15A H15A 120.1 . .
C11A C16A C15A 120.1(4) . .
C11A C16A N5A 118.7(3) . .
C15A C16A N5A 121.3(3) . .
N5A C17A C18A 110.3(3) . .
N5A C17A H17C 109.6 . .
C18A C17A H17C 109.6 . .
N5A C17A H17D 109.6 . .
C18A C17A H17D 109.6 . .
H17C C17A H17D 108.1 . .
N6A C18A C19A 121.5(4) . .
N6A C18A C17A 115.7(3) . .
C19A C18A C17A 122.8(4) . .
C20A C19A C18A 119.5(4) . .
C20A C19A H19A 120.3 . .
C18A C19A H19A 120.3 . .
C19A C20A C21A 118.9(4) . .
C19A C20A H20A 120.5 . .
C21A C20A H20A 120.5 . .
C22A C21A C20A 118.9(4) . .
C22A C21A H21A 120.5 . .
C20A C21A H21A 120.5 . .
N6A C22A C21A 122.7(4) . .
N6A C22A H22A 118.7 . .
C21A C22A H22A 118.7 . .
C1A N1A Ru1A 175.2(4) . .
C3A N2A Ru1A 176.4(3) . .
C9A N3A C5A 118.3(3) . .
C9A N3A Ru1A 114.3(2) . .
C5A N3A Ru1A 127.4(3) . .
C11A N4A C10A 112.8(3) . .
C11A N4A Ru1A 109.9(2) . .
C10A N4A Ru1A 106.6(2) . .
C11A N4A H4A 109.1 . .
C10A N4A H4A 109.1 . .
Ru1A N4A H4A 109.1 . .
C16A N5A C17A 111.9(3) . .
C16A N5A Ru1A 109.7(2) . .
C17A N5A Ru1A 108.7(2) . .
C16A N5A H5AA 108.8 . .
C17A N5A H5AA 108.8 . .
Ru1A N5A H5AA 108.8 . .
C22A N6A C18A 118.5(3) . .
C22A N6A Ru1A 126.5(3) . .
C18A N6A Ru1A 114.9(2) . .
N1A Ru1A N2A 91.65(14) . .
N1A Ru1A N6A 95.37(13) . .
N2A Ru1A N6A 88.95(12) . .
N1A Ru1A N3A 88.75(13) . .
N2A Ru1A N3A 97.65(13) . .
N6A Ru1A N3A 172.14(13) . .
N1A Ru1A N5A 173.76(13) . .
N2A Ru1A N5A 93.33(13) . .
N6A Ru1A N5A 80.97(12) . .
N3A Ru1A N5A 94.31(12) . .
N1A Ru1A N4A 91.89(13) . .
N2A Ru1A N4A 175.39(13) . .
N6A Ru1A N4A 93.67(12) . .
N3A Ru1A N4A 79.48(12) . .
N5A Ru1A N4A 83.34(12) . .
N1B C1B C2B 178.4(4) . .
C1B C2B H2BA 109.5 . .
C1B C2B H2BB 109.5 . .
H2BA C2B H2BB 109.5 . .
C1B C2B H2BC 109.5 . .
H2BA C2B H2BC 109.5 . .
H2BB C2B H2BC 109.5 . .
N2B C3B C4B 177.7(5) . .
C3B C4B H4BA 109.5 . .
C3B C4B H4BB 109.5 . .
H4BA C4B H4BB 109.5 . .
C3B C4B H4BC 109.5 . .
H4BA C4B H4BC 109.5 . .
H4BB C4B H4BC 109.5 . .
N3B C5B C6B 122.3(4) . .
N3B C5B H5B 118.8 . .
C6B C5B H5B 118.8 . .
C5B C6B C7B 119.1(4) . .
C5B C6B H6B 120.5 . .
C7B C6B H6B 120.5 . .
C8B C7B C6B 119.3(4) . .
C8B C7B H7B 120.4 . .
C6B C7B H7B 120.4 . .
C7B C8B C9B 119.1(4) . .
C7B C8B H8B 120.5 . .
C9B C8B H8B 120.5 . .
N3B C9B C8B 121.5(4) . .
N3B C9B C10B 116.2(3) . .
C8B C9B C10B 122.2(4) . .
N4B C10B C9B 110.9(3) . .
N4B C10B H10E 109.5 . .
C9B C10B H10E 109.5 . .
N4B C10B H10F 109.5 . .
C9B C10B H10F 109.5 . .
H10E C10B H10F 108.1 . .
C16B C11B C12B 120.0(4) . .
C16B C11B N4B 119.0(3) . .
C12B C11B N4B 120.9(4) . .
C13B C12B C11B 119.6(4) . .
C13B C12B H12B 120.2 . .
C11B C12B H12B 120.2 . .
C12B C13B C14B 120.2(4) . .
C12B C13B H13B 119.9 . .
C14B C13B H13B 119.9 . .
C13B C14B C15B 120.4(4) . .
C13B C14B H14B 119.8 . .
C15B C14B H14B 119.8 . .
C14B C15B C16B 119.4(4) . .
C14B C15B H15B 120.3 . .
C16B C15B H15B 120.3 . .
C11B C16B C15B 120.3(4) . .
C11B C16B N5B 118.2(3) . .
C15B C16B N5B 121.5(4) . .
C18B C17B N5B 109.1(3) . .
C18B C17B H17E 109.9 . .
N5B C17B H17E 109.9 . .
C18B C17B H17F 109.9 . .
N5B C17B H17F 109.9 . .
H17E C17B H17F 108.3 . .
N6B C18B C19B 121.6(3) . .
N6B C18B C17B 115.3(3) . .
C19B C18B C17B 123.1(3) . .
C20B C19B C18B 119.5(4) . .
C20B C19B H19B 120.3 . .
C18B C19B H19B 120.3 . .
C21B C20B C19B 119.1(4) . .
C21B C20B H20B 120.5 . .
C19B C20B H20B 120.5 . .
C20B C21B C22B 119.4(4) . .
C20B C21B H21B 120.3 . .
C22B C21B H21B 120.3 . .
N6B C22B C21B 121.9(4) . .
N6B C22B H22B 119.1 . .
C21B C22B H22B 119.1 . .
C1B N1B Ru1B 176.0(3) . .
C3B N2B Ru1B 172.2(3) . .
C5B N3B C9B 118.7(3) . .
C5B N3B Ru1B 126.8(3) . .
C9B N3B Ru1B 114.5(2) . .
C11B N4B C10B 113.2(3) . .
C11B N4B Ru1B 109.6(2) . .
C10B N4B Ru1B 108.1(2) . .
C11B N4B H4B 108.6 . .
C10B N4B H4B 108.6 . .
Ru1B N4B H4B 108.6 . .
C16B N5B C17B 112.1(3) . .
C16B N5B Ru1B 109.6(2) . .
C17B N5B Ru1B 106.1(2) . .
C16B N5B H5BA 109.7 . .
C17B N5B H5BA 109.7 . .
Ru1B N5B H5BA 109.7 . .
C22B N6B C18B 118.6(3) . .
C22B N6B Ru1B 126.7(3) . .
C18B N6B Ru1B 114.2(2) . .
N1B Ru1B N2B 92.36(13) . .
N1B Ru1B N6B 94.74(12) . .
N2B Ru1B N6B 93.29(12) . .
N1B Ru1B N3B 89.07(12) . .
N2B Ru1B N3B 93.93(12) . .
N6B Ru1B N3B 171.69(13) . .
N1B Ru1B N4B 92.50(12) . .
N2B Ru1B N4B 172.66(13) . .
N6B Ru1B N4B 91.79(12) . .
N3B Ru1B N4B 80.66(12) . .
N1B Ru1B N5B 173.67(12) . .
N2B Ru1B N5B 92.07(13) . .
N6B Ru1B N5B 80.50(12) . .
N3B Ru1B N5B 95.13(12) . .
N4B Ru1B N5B 83.54(12) . .
N1C C1C C2C 178.4(5) . .
C1C C2C H2CA 109.5 . .
C1C C2C H2CB 109.5 . .
H2CA C2C H2CB 109.5 . .
C1C C2C H2CC 109.5 . .
H2CA C2C H2CC 109.5 . .
H2CB C2C H2CC 109.5 . .
N2C C3C C4C 177.9(5) . .
C3C C4C H4CA 109.5 . .
C3C C4C H4CB 109.5 . .
H4CA C4C H4CB 109.5 . .
C3C C4C H4CC 109.5 . .
H4CA C4C H4CC 109.5 . .
H4CB C4C H4CC 109.5 . .
N3C C5C C6C 122.4(6) . .
N3C C5C H5C 118.8 . .
C6C C5C H5C 118.8 . .
C7C C6C C5C 119.1(7) . .
C7C C6C H6C 120.4 . .
C5C C6C H6C 120.4 . .
C6C C7C C8C 118.9(6) . .
C6C C7C H7C 120.6 . .
C8C C7C H7C 120.6 . .
C7C C8C C9C 119.3(6) . .
C7C C8C H8C 120.4 . .
C9C C8C H8C 120.4 . .
N3C C9C C8C 122.2(6) . .
N3C C9C C10C 115.0(4) . .
C8C C9C C10C 122.8(5) . .
C9C C10C N5C 109.9(4) . .
C9C C10C H10A 109.7 . .
N5C C10C H10A 109.7 . .
C9C C10C H10B 109.7 . .
N5C C10C H10B 109.7 . .
H10A C10C H10B 108.2 . .
C16C C11C C12C 120.0(4) . .
C16C C11C N5C 118.6(4) . .
C12C C11C N5C 121.4(4) . .
C13C C12C C11C 119.2(4) . .
C13C C12C H12C 120.4 . .
C11C C12C H12C 120.4 . .
C12C C13C C14C 120.6(4) . .
C12C C13C H13C 119.7 . .
C14C C13C H13C 119.7 . .
C13C C14C C15C 120.5(4) . .
C13C C14C H14C 119.7 . .
C15C C14C H14C 119.7 . .
C16C C15C C14C 118.9(4) . .
C16C C15C H15C 120.6 . .
C14C C15C H15C 120.6 . .
C15C C16C C11C 120.8(4) . .
C15C C16C N4C 120.5(4) . .
C11C C16C N4C 118.7(3) . .
N4C C17C C18C 109.2(3) . .
N4C C17C H17A 109.8 . .
C18C C17C H17A 109.8 . .
N4C C17C H17B 109.8 . .
C18C C17C H17B 109.8 . .
H17A C17C H17B 108.3 . .
N6C C18C C19C 121.6(4) . .
N6C C18C C17C 115.1(4) . .
C19C C18C C17C 123.3(4) . .
C20C C19C C18C 119.5(4) . .
C20C C19C H19C 120.3 . .
C18C C19C H19C 120.3 . .
C21C C20C C19C 118.7(4) . .
C21C C20C H20C 120.6 . .
C19C C20C H20C 120.6 . .
C20C C21C C22C 119.7(4) . .
C20C C21C H21C 120.2 . .
C22C C21C H21C 120.2 . .
N6C C22C C21C 121.9(4) . .
N6C C22C H22C 119.0 . .
C21C C22C H22C 119.0 . .
C1C N1C Ru1C 171.6(4) . .
C3C N2C Ru1C 173.9(4) . .
C5C N3C C9C 118.0(4) . .
C5C N3C Ru1C 127.0(4) . .
C9C N3C Ru1C 114.8(3) . .
C16C N4C C17C 111.6(3) . .
C16C N4C Ru1C 109.7(2) . .
C17C N4C Ru1C 107.6(2) . .
C16C N4C H4C 109.3 . .
C17C N4C H4C 109.3 . .
Ru1C N4C H4C 109.3 . .
C11C N5C C10C 112.6(4) . .
C11C N5C Ru1C 108.6(3) . .
C10C N5C Ru1C 106.7(3) . .
C11C N5C H5CA 109.6 . .
C10C N5C H5CA 109.6 . .
Ru1C N5C H5CA 109.6 . .
C22C N6C C18C 118.6(4) . .
C22C N6C Ru1C 126.6(3) . .
C18C N6C Ru1C 114.3(3) . .
N1C Ru1C N2C 92.49(14) . .
N1C Ru1C N3C 94.71(15) . .
N2C Ru1C N3C 93.34(14) . .
N1C Ru1C N4C 89.53(13) . .
N2C Ru1C N4C 174.01(14) . .
N3C Ru1C N4C 92.12(14) . .
N1C Ru1C N6C 92.92(14) . .
N2C Ru1C N6C 93.71(14) . .
N3C Ru1C N6C 169.37(14) . .
N4C Ru1C N6C 80.55(13) . .
N1C Ru1C N5C 171.52(14) . .
N2C Ru1C N5C 94.27(14) . .
N3C Ru1C N5C 79.79(16) . .
N4C Ru1C N5C 84.26(13) . .
N6C Ru1C N5C 91.76(14) . .
F3D C1D F2D 107.9(4) . .
F3D C1D F1D 107.0(4) . .
F2D C1D F1D 107.1(4) . .
F3D C1D S1D 112.0(3) . .
F2D C1D S1D 111.6(3) . .
F1D C1D S1D 110.9(3) . .
O2D S1D O1D 115.6(2) . .
O2D S1D O3D 116.0(2) . .
O1D S1D O3D 113.28(19) . .
O2D S1D C1D 103.6(2) . .
O1D S1D C1D 102.8(2) . .
O3D S1D C1D 103.1(2) . .
F3E C1E F2E 108.1(4) . .
F3E C1E F1E 108.0(4) . .
F2E C1E F1E 106.8(4) . .
F3E C1E S1E 112.4(3) . .
F2E C1E S1E 111.0(3) . .
F1E C1E S1E 110.3(3) . .
O1E S1E O3E 115.4(3) . .
O1E S1E O2E 115.0(3) . .
O3E S1E O2E 114.1(2) . .
O1E S1E C1E 102.9(2) . .
O3E S1E C1E 104.3(2) . .
O2E S1E C1E 102.8(2) . .
F2F C1F F3F 107.2(4) . .
F2F C1F F1F 106.9(4) . .
F3F C1F F1F 108.4(4) . .
F2F C1F S1F 112.8(3) . .
F3F C1F S1F 110.5(4) . .
F1F C1F S1F 110.9(3) . .
O1F S1F O2F 116.0(2) . .
O1F S1F O3F 114.5(2) . .
O2F S1F O3F 114.6(2) . .
O1F S1F C1F 104.1(2) . .
O2F S1F C1F 103.7(2) . .
O3F S1F C1F 101.5(2) . .
F3G C1G F2G 109.4(6) . .
F3G C1G F1G 105.4(5) . .
F2G C1G F1G 106.7(5) . .
F3G C1G S1G 111.3(4) . .
F2G C1G S1G 110.7(4) . .
F1G C1G S1G 113.0(4) . .
O3G S1G O1G 114.6(3) . .
O3G S1G O2G 116.2(3) . .
O1G S1G O2G 113.2(2) . .
O3G S1G C1G 103.2(3) . .
O1G S1G C1G 104.8(3) . .
O2G S1G C1G 102.8(2) . .
F2H C1H F3H 106.8(16) . .
F2H C1H F1H 105.3(11) . .
F3H C1H F1H 108.0(13) . .
F2H C1H S1H 112.8(11) . .
F3H C1H S1H 111.6(12) . .
F1H C1H S1H 111.9(11) . .
O3H S1H O1H 115.8(11) . .
O3H S1H O2H 114.6(10) . .
O1H S1H O2H 111.2(11) . .
O3H S1H C1H 104.6(10) . .
O1H S1H C1H 105.9(8) . .
O2H S1H C1H 103.2(10) . .
F2J C1J F1J 109(2) . .
F2J C1J F3J 107(2) . .
F1J C1J F3J 103.8(18) . .
F2J C1J S1J 113.3(16) . .
F1J C1J S1J 113.6(16) . .
F3J C1J S1J 109.5(16) . .
O2J S1J O1J 120.6(19) . .
O2J S1J O3J 118.5(14) . .
O1J S1J O3J 111.8(17) . .
O2J S1J C1J 101.1(12) . .
O1J S1J C1J 99.4(12) . .
O3J S1J C1J 99.8(13) . .
F2I C1I F1I 108.1(10) . .
F2I C1I F3I 107.3(11) . .
F1I C1I F3I 105.2(10) . .
F2I C1I S1I 113.0(8) . .
F1I C1I S1I 111.6(9) . .
F3I C1I S1I 111.3(7) . .
O1I S1I O2I 116.0(5) . .
O1I S1I O3I 116.3(14) . .
O2I S1I O3I 112.9(13) . .
O1I S1I C1I 102.9(5) . .
O2I S1I C1I 101.8(5) . .
O3I S1I C1I 104.5(18) . .
F3K C1K F1K 108.2(13) . .
F3K C1K F2K 108.0(14) . .
F1K C1K F2K 108.5(13) . .
F3K C1K S1K 112.3(11) . .
F1K C1K S1K 111.2(10) . .
F2K C1K S1K 108.4(10) . .
O3K S1K O2K 115.0(19) . .
O3K S1K O1K 116(2) . .
O2K S1K O1K 115.3(6) . .
O3K S1K C1K 101(2) . .
O2K S1K C1K 104.9(7) . .
O1K S1K C1K 101.5(6) . .

loop_
_geom_bond_atom_site_label_1
_geom_bond_atom_site_label_2
_geom_bond_distance
_geom_bond_site_symmetry_2
C1A N1A 1.144(5) .
C1A C2A 1.451(6) .
C2A H2AA 0.9800 .
C2A H2AB 0.9800 .
C2A H2AC 0.9800 .
C3A N2A 1.145(5) .
C3A C4A 1.441(6) .
C4A H4AA 0.9800 .
C4A H4AB 0.9800 .
C4A H4AC 0.9800 .
C5A N3A 1.361(5) .
C5A C6A 1.382(6) .
C5A H5A 0.9500 .
C6A C7A 1.379(7) .
C6A H6A 0.9500 .
C7A C8A 1.387(6) .
C7A H7A 0.9500 .
C8A C9A 1.387(5) .
C8A H8A 0.9500 .
C9A N3A 1.350(5) .
C9A C10A 1.505(5) .
C10A N4A 1.499(5) .
C10A H10C 0.9900 .
C10A H10D 0.9900 .
C11A C16A 1.383(5) .
C11A C12A 1.396(5) .
C11A N4A 1.461(5) .
C12A C13A 1.378(6) .
C12A H12A 0.9500 .
C13A C14A 1.390(7) .
C13A H13A 0.9500 .
C14A C15A 1.379(6) .
C14A H14A 0.9500 .
C15A C16A 1.396(5) .
C15A H15A 0.9500 .
C16A N5A 1.462(5) .
C17A N5A 1.497(5) .
C17A C18A 1.500(5) .
C17A H17C 0.9900 .
C17A H17D 0.9900 .
C18A N6A 1.353(5) .
C18A C19A 1.390(5) .
C19A C20A 1.381(6) .
C19A H19A 0.9500 .
C20A C21A 1.385(7) .
C20A H20A 0.9500 .
C21A C22A 1.380(6) .
C21A H21A 0.9500 .
C22A N6A 1.344(5) .
C22A H22A 0.9500 .
N1A Ru1A 2.021(3) .
N2A Ru1A 2.029(3) .
N3A Ru1A 2.082(3) .
N4A Ru1A 2.087(3) .
N4A H4A 1.0000 .
N5A Ru1A 2.082(3) .
N5A H5AA 1.0000 .
N6A Ru1A 2.063(3) .
C1B N1B 1.141(5) .
C1B C2B 1.452(5) .
C2B H2BA 0.9800 .
C2B H2BB 0.9800 .
C2B H2BC 0.9800 .
C3B N2B 1.144(5) .
C3B C4B 1.454(6) .
C4B H4BA 0.9800 .
C4B H4BB 0.9800 .
C4B H4BC 0.9800 .
C5B N3B 1.347(5) .
C5B C6B 1.378(5) .
C5B H5B 0.9500 .
C6B C7B 1.382(7) .
C6B H6B 0.9500 .
C7B C8B 1.382(6) .
C7B H7B 0.9500 .
C8B C9B 1.392(5) .
C8B H8B 0.9500 .
C9B N3B 1.353(5) .
C9B C10B 1.498(5) .
C10B N4B 1.496(5) .
C10B H10E 0.9900 .
C10B H10F 0.9900 .
C11B C16B 1.380(5) .
C11B C12B 1.395(6) .
C11B N4B 1.463(5) .
C12B C13B 1.382(6) .
C12B H12B 0.9500 .
C13B C14B 1.383(7) .
C13B H13B 0.9500 .
C14B C15B 1.384(6) .
C14B H14B 0.9500 .
C15B C16B 1.390(5) .
C15B H15B 0.9500 .
C16B N5B 1.466(5) .
C17B C18B 1.496(5) .
C17B N5B 1.498(5) .
C17B H17E 0.9900 .
C17B H17F 0.9900 .
C18B N6B 1.354(5) .
C18B C19B 1.383(5) .
C19B C20B 1.382(6) .
C19B H19B 0.9500 .
C20B C21B 1.373(6) .
C20B H20B 0.9500 .
C21B C22B 1.385(5) .
C21B H21B 0.9500 .
C22B N6B 1.349(5) .
C22B H22B 0.9500 .
N1B Ru1B 2.019(3) .
N2B Ru1B 2.029(3) .
N3B Ru1B 2.063(3) .
N4B Ru1B 2.082(3) .
N4B H4B 1.0000 .
N5B Ru1B 2.094(3) .
N5B H5BA 1.0000 .
N6B Ru1B 2.058(3) .
C1C N1C 1.140(6) .
C1C C2C 1.455(6) .
C2C H2CA 0.9800 .
C2C H2CB 0.9800 .
C2C H2CC 0.9800 .
C3C N2C 1.138(5) .
C3C C4C 1.457(6) .
C4C H4CA 0.9800 .
C4C H4CB 0.9800 .
C4C H4CC 0.9800 .
C5C N3C 1.339(7) .
C5C C6C 1.397(7) .
C5C H5C 0.9500 .
C6C C7C 1.372(11) .
C6C H6C 0.9500 .
C7C C8C 1.380(11) .
C7C H7C 0.9500 .
C8C C9C 1.387(7) .
C8C H8C 0.9500 .
C9C N3C 1.352(6) .
C9C C10C 1.492(8) .
C10C N5C 1.499(6) .
C10C H10A 0.9900 .
C10C H10B 0.9900 .
C11C C16C 1.388(6) .
C11C C12C 1.392(6) .
C11C N5C 1.477(5) .
C12C C13C 1.380(7) .
C12C H12C 0.9500 .
C13C C14C 1.381(7) .
C13C H13C 0.9500 .
C14C C15C 1.393(6) .
C14C H14C 0.9500 .
C15C C16C 1.378(5) .
C15C H15C 0.9500 .
C16C N4C 1.458(5) .
C17C N4C 1.500(5) .
C17C C18C 1.505(6) .
C17C H17A 0.9900 .
C17C H17B 0.9900 .
C18C N6C 1.352(5) .
C18C C19C 1.385(6) .
C19C C20C 1.384(7) .
C19C H19C 0.9500 .
C20C C21C 1.373(7) .
C20C H20C 0.9500 .
C21C C22C 1.384(6) .
C21C H21C 0.9500 .
C22C N6C 1.347(5) .
C22C H22C 0.9500 .
N1C Ru1C 2.029(4) .
N2C Ru1C 2.029(4) .
N3C Ru1C 2.073(4) .
N4C Ru1C 2.075(3) .
N4C H4C 1.0000 .
N5C Ru1C 2.092(4) .
N5C H5CA 1.0000 .
N6C Ru1C 2.077(3) .
C1D F3D 1.327(6) .
C1D F2D 1.330(5) .
C1D F1D 1.337(6) .
C1D S1D 1.823(5) .
O1D S1D 1.447(3) .
O2D S1D 1.425(3) .
O3D S1D 1.450(3) .
C1E F3E 1.312(5) .
C1E F2E 1.329(5) .
C1E F1E 1.338(6) .
C1E S1E 1.827(5) .
O1E S1E 1.431(4) .
O2E S1E 1.446(4) .
O3E S1E 1.433(3) .
C1F F2F 1.316(6) .
C1F F3F 1.327(6) .
C1F F1F 1.335(5) .
C1F S1F 1.817(4) .
O1F S1F 1.432(3) .
O2F S1F 1.438(3) .
O3F S1F 1.444(3) .
C1G F3G 1.316(7) .
C1G F2G 1.317(7) .
C1G F1G 1.323(6) .
C1G S1G 1.800(6) .
O1G S1G 1.434(4) .
O2G S1G 1.439(3) .
O3G S1G 1.425(4) .
C1H F2H 1.32(2) .
C1H F3H 1.330(16) .
C1H F1H 1.348(16) .
C1H S1H 1.778(17) .
S1H O3H 1.423(17) .
S1H O1H 1.43(2) .
S1H O2H 1.46(2) .
C1J F2J 1.29(3) .
C1J F1J 1.31(3) .
C1J F3J 1.31(3) .
C1J S1J 1.85(2) .
S1J O2J 1.41(3) .
S1J O1J 1.43(4) .
S1J O3J 1.46(3) .
C1I F2I 1.297(13) .
C1I F1I 1.315(15) .
C1I F3I 1.348(14) .
C1I S1I 1.812(10) .
S1I O1I 1.429(7) .
S1I O2I 1.439(7) .
S1I O3I 1.46(3) .
C1K F3K 1.286(18) .
C1K F1K 1.306(16) .
C1K F2K 1.323(17) .
C1K S1K 1.849(16) .
S1K O3K 1.43(5) .
S1K O2K 1.441(10) .
S1K O1K 1.453(9) .
